data_4133116
loop_
_publ_author_name
'Antoni, Patrick W.'
'Hansmann, Max M.'

_publ_section_title
;
 Pyrylenes: A New Class of Tunable, Redox-Switchable, Photoexcitable
 Pyrylium-Carbene Hybrids with Three Stable Redox-States.
;
_journal_issue 44
_journal_name_full 'Journal of the American Chemical Society'
_journal_page_first 14823
_journal_page_last 14835
_journal_paper_doi 10.1021/jacs.8b08545
_journal_volume 140
_journal_year 2018
_chemical_formula_moiety '2(F6 Sb), C H2 Cl2, C41 H40 N2 O3'
_chemical_formula_sum 'C42 H42 Cl2 F12 N2 O3 Sb2'
_chemical_formula_weight 1165.17
_space_group_crystal_system monoclinic
_space_group_IT_number 14
_space_group_name_Hall '-P 2ybc'
_space_group_name_H-M_alt 'P 1 21/c 1'
_atom_sites_solution_hydrogens geom
_atom_sites_solution_primary dual
_audit_creation_date 2018-05-29
_audit_creation_method
;
Olex2 1.2
(compiled 2018.05.18 svn.r3508 for OlexSys, GUI svn.r5497)
;
_cell_angle_alpha 90
_cell_angle_beta 113.97(3)
_cell_angle_gamma 90
_cell_formula_units_Z 4
_cell_length_a 21.146(10)
_cell_length_b 10.812(5)
_cell_length_c 21.727(14)
_cell_measurement_reflns_used 239
_cell_measurement_temperature 150.07
_cell_measurement_theta_max 26.01
_cell_measurement_theta_min 2.83
_cell_volume 4539(4)
_computing_cell_refinement 'SAINT V8.38A (?, 2016)'
_computing_data_reduction 'SAINT V8.38A (?, 2016)'
_computing_molecular_graphics 'Olex2 (Dolomanov et al., 2009)'
_computing_publication_material 'Olex2 (Dolomanov et al., 2009)'
_computing_structure_refinement 'XL (Sheldrick, 2008)'
_computing_structure_solution 'XT (Sheldrick, 2015)'
_diffrn_ambient_temperature 150.07
_diffrn_measured_fraction_theta_full 0.988
_diffrn_measured_fraction_theta_max 0.979
_diffrn_measurement_device_type 'Bruker APEX-II CCD'
_diffrn_measurement_method '\f and \w scans'
_diffrn_radiation_type MoK\a
_diffrn_radiation_wavelength 0.71073
_diffrn_reflns_av_R_equivalents 0.0616
_diffrn_reflns_av_unetI/netI 0.0982
_diffrn_reflns_Laue_measured_fraction_full 0.988
_diffrn_reflns_Laue_measured_fraction_max 0.979
_diffrn_reflns_limit_h_max 28
_diffrn_reflns_limit_h_min -25
_diffrn_reflns_limit_k_max 12
_diffrn_reflns_limit_k_min -14
_diffrn_reflns_limit_l_max 29
_diffrn_reflns_limit_l_min -29
_diffrn_reflns_number 26296
_diffrn_reflns_point_group_measured_fraction_full 0.988
_diffrn_reflns_point_group_measured_fraction_max 0.979
_diffrn_reflns_theta_full 25.242
_diffrn_reflns_theta_max 28.811
_diffrn_reflns_theta_min 2.052
_diffrn_standards_number 0
_exptl_absorpt_coefficient_mu 1.398
_exptl_absorpt_correction_T_max 0.1695
_exptl_absorpt_correction_T_min 0.1192
_exptl_absorpt_correction_type multi-scan
_exptl_absorpt_process_details
'SADABS-2016/2 (Bruker,2016/2) was used for absorption correction. wR2(int) was 0.2033 before and 0.0451 after correction. The Ratio of minimum to maximum transmission is 0.7032. The \l/2 correction factor is Not present.'
_exptl_crystal_colour red
_exptl_crystal_colour_primary red
_exptl_crystal_density_diffrn 1.705
_exptl_crystal_description needle
_exptl_crystal_F_000 2304
_exptl_crystal_size_max 0.438
_exptl_crystal_size_mid 0.058
_exptl_crystal_size_min 0.039
_refine_diff_density_max 0.896
_refine_diff_density_min -1.014
_refine_diff_density_rms 0.124
_refine_ls_extinction_method none
_refine_ls_goodness_of_fit_ref 1.015
_refine_ls_hydrogen_treatment constr
_refine_ls_matrix_type full
_refine_ls_number_parameters 528
_refine_ls_number_reflns 11609
_refine_ls_number_restraints 0
_refine_ls_restrained_S_all 1.015
_refine_ls_R_factor_all 0.1219
_refine_ls_R_factor_gt 0.0618
_refine_ls_shift/su_max 0.001
_refine_ls_shift/su_mean 0.000
_refine_ls_structure_factor_coef Fsqd
_refine_ls_weighting_details 'w=1/[\s^2^(Fo^2^)+(0.0394P)^2^+5.3471P] where P=(Fo^2^+2Fc^2^)/3'
_refine_ls_weighting_scheme calc
_refine_ls_wR_factor_gt 0.1050
_refine_ls_wR_factor_ref 0.1232
_reflns_Friedel_coverage 0.000
_reflns_number_gt 6890
_reflns_number_total 11609
_reflns_threshold_expression 'I > 2\s(I)'
_cod_data_source_file ja8b08545_si_011.cif
_cod_data_source_block 4dPh
_cod_database_code 4133116
_shelx_shelxl_version_number 2016/6
_shelx_space_group_comment
;
The symmetry employed for this shelxl refinement is uniquely defined
by the following loop, which should always be used as a source of
symmetry information in preference to the above space-group names.
They are only intended as comments.
;
_shelx_estimated_absorpt_t_max 0.948
_shelx_estimated_absorpt_t_min 0.580
_olex2_refinement_description
;
1. Fixed Uiso
 At 1.2 times of:
  All C(H) groups, All C(H,H) groups
 At 1.5 times of:
  All C(H,H,H) groups
2.a Secondary CH2 refined with riding coordinates:
 C42(H42A,H42B)
2.b Aromatic/amide H refined with riding coordinates:
 C3(H3), C6(H6), C7(H7), C8(H8), C9(H9), C10(H10), C11(H11), C15(H15),
 C14(H14), C18(H18), C17(H17), C16(H16), C26(H26), C28(H28), C35(H35), C37(H37)
2.c Fitted hexagon refined as free rotating group:
 C6(C7,C8,C9,C10,C5), C15(C14,C13,C18,C17,C16), C27(C26,C25,C24,C29,C28),
 C33(C34,C35,C36,C37,C38)
2.d Idealised Me refined as rotating group:
 C22(H22A,H22B,H22C), C23(H23A,H23B,H23C), C30(H30A,H30B,H30C), C31(H31A,H31B,
 H31C), C32(H32A,H32B,H32C), C39(H39A,H39B,H39C), C40(H40A,H40B,H40C), C41(H41A,
 H41B,H41C)
;
_olex2_submission_special_instructions 'No special instructions were received'

loop_
_space_group_symop_operation_xyz
'x, y, z'
'-x, y+1/2, -z+1/2'
'-x, -y, -z'
'x, -y-1/2, z-1/2'

loop_
_atom_site_label
_atom_site_type_symbol
_atom_site_fract_x
_atom_site_fract_y
_atom_site_fract_z
_atom_site_U_iso_or_equiv
_atom_site_adp_type
_atom_site_occupancy
_atom_site_site_symmetry_order
_atom_site_calc_flag
_atom_site_refinement_flags_posn
Sb1 Sb 0.15304(2) 1.06215(4) 0.42265(2) 0.04153(13) Uani 1 1 d .
F1 F 0.2335(2) 0.9965(4) 0.48852(17) 0.0741(13) Uani 1 1 d .
F2 F 0.1109(2) 0.9090(5) 0.4138(2) 0.0881(15) Uani 1 1 d .
F3 F 0.18411(18) 1.0148(3) 0.35749(16) 0.0488(9) Uani 1 1 d .
F4 F 0.1985(3) 1.2126(4) 0.4289(3) 0.1084(18) Uani 1 1 d .
F5 F 0.1232(3) 1.1113(7) 0.4871(2) 0.149(3) Uani 1 1 d .
F6 F 0.07390(18) 1.1286(4) 0.35531(18) 0.0669(12) Uani 1 1 d .
Sb2 Sb 0.37929(2) 0.14245(3) 0.78801(2) 0.02937(10) Uani 1 1 d .
F7 F 0.30148(19) 0.2083(4) 0.79572(18) 0.0592(11) Uani 1 1 d .
F8 F 0.40541(19) 0.3013(3) 0.77319(16) 0.0557(10) Uani 1 1 d .
F9 F 0.33014(17) 0.1230(3) 0.69517(15) 0.0422(8) Uani 1 1 d .
F10 F 0.35116(15) -0.0195(3) 0.79938(15) 0.0338(7) Uani 1 1 d .
F11 F 0.42818(18) 0.1542(3) 0.88110(15) 0.0463(9) Uani 1 1 d .
F12 F 0.45790(16) 0.0759(3) 0.78172(16) 0.0483(9) Uani 1 1 d .
Cl1 Cl 0.15563(16) 0.5134(3) 0.4950(2) 0.1409(13) Uani 1 1 d .
Cl2 Cl 0.05210(18) 0.5393(3) 0.35883(17) 0.1257(11) Uani 1 1 d .
C42 C 0.1120(5) 0.4502(9) 0.4089(9) 0.179(8) Uani 1 1 d .
H42A H 0.146856 0.436276 0.390112 0.214 Uiso 1 1 calc R
H42B H 0.091378 0.369028 0.411349 0.214 Uiso 1 1 calc R
O1 O 0.25503(17) 0.3726(3) 0.65856(16) 0.0234(8) Uani 1 1 d .
O2 O 0.1974(2) 0.9493(4) 0.78613(19) 0.0394(10) Uani 1 1 d .
O3 O 0.41018(19) 0.8079(4) 0.93322(17) 0.0355(9) Uani 1 1 d .
N1 N 0.2396(2) 0.7672(4) 0.76425(18) 0.0214(9) Uani 1 1 d .
N2 N 0.3484(2) 0.6964(4) 0.83849(18) 0.0220(9) Uani 1 1 d .
C1 C 0.2908(2) 0.6862(4) 0.7820(2) 0.0195(10) Uani 1 1 d .
C2 C 0.2810(2) 0.5733(5) 0.7382(2) 0.0216(10) Uani 1 1 d .
C3 C 0.3203(2) 0.5506(5) 0.7018(2) 0.0227(11) Uani 1 1 d .
H3 H 0.356769 0.605218 0.705182 0.027 Uiso 1 1 calc R
C4 C 0.3062(2) 0.4485(5) 0.6608(2) 0.0216(10) Uani 1 1 d .
C6 C 0.31805(16) 0.3092(3) 0.57684(17) 0.0322(13) Uani 1 1 d .
H6 H 0.279049 0.263970 0.575671 0.039 Uiso 1 1 calc R
C7 C 0.35234(19) 0.2720(3) 0.53728(16) 0.0397(15) Uani 1 1 d G
H7 H 0.336773 0.201434 0.509076 0.048 Uiso 1 1 calc R
C8 C 0.40940(17) 0.3382(3) 0.53899(16) 0.0334(14) Uani 1 1 d G
H8 H 0.432834 0.312762 0.511958 0.040 Uiso 1 1 calc R
C9 C 0.43217(15) 0.4414(3) 0.58026(17) 0.0364(14) Uani 1 1 d G
H9 H 0.471173 0.486627 0.581435 0.044 Uiso 1 1 calc R
C10 C 0.39789(17) 0.4786(3) 0.61982(16) 0.0302(12) Uani 1 1 d G
H10 H 0.413451 0.549164 0.648030 0.036 Uiso 1 1 calc R
C5 C 0.34082(16) 0.4124(3) 0.61811(15) 0.0214(11) Uani 1 1 d G
C11 C 0.2301(2) 0.4913(5) 0.7359(2) 0.0217(11) Uani 1 1 d .
H11 H 0.204481 0.505677 0.762479 0.026 Uiso 1 1 calc R
C12 C 0.2165(3) 0.3889(5) 0.6951(2) 0.0235(11) Uani 1 1 d .
C15 C 0.11075(19) 0.1011(3) 0.63577(17) 0.0345(13) Uani 1 1 d .
H15 H 0.105810 0.033562 0.606189 0.041 Uiso 1 1 calc R
C14 C 0.15845(17) 0.1940(3) 0.64226(16) 0.0302(12) Uani 1 1 d G
H14 H 0.186116 0.190054 0.617104 0.036 Uiso 1 1 calc R
C13 C 0.16567(16) 0.2928(3) 0.68554(17) 0.0251(11) Uani 1 1 d G
C18 C 0.1252(2) 0.2987(3) 0.72235(17) 0.0431(15) Uani 1 1 d G
H18 H 0.130132 0.366184 0.751929 0.052 Uiso 1 1 calc R
C17 C 0.07749(19) 0.2057(4) 0.71586(19) 0.0499(17) Uani 1 1 d G
H17 H 0.049826 0.209693 0.741015 0.060 Uiso 1 1 calc R
C16 C 0.07027(18) 0.1069(3) 0.6726(2) 0.0393(15) Uani 1 1 d G
H16 H 0.037664 0.043382 0.668144 0.047 Uiso 1 1 calc R
C19 C 0.2387(3) 0.8708(5) 0.8079(3) 0.0277(12) Uani 1 1 d .
C20 C 0.2882(3) 0.8544(5) 0.8809(2) 0.0273(11) Uani 1 1 d .
C21 C 0.3549(3) 0.7929(5) 0.8882(2) 0.0265(12) Uani 1 1 d .
C22 C 0.2528(3) 0.7649(5) 0.9133(3) 0.0348(13) Uani 1 1 d .
H22A H 0.281686 0.756859 0.961586 0.052 Uiso 1 1 calc GR
H22B H 0.246935 0.683501 0.891834 0.052 Uiso 1 1 calc GR
H22C H 0.207362 0.797918 0.906924 0.052 Uiso 1 1 calc GR
C23 C 0.3023(3) 0.9793(5) 0.9174(3) 0.0365(14) Uani 1 1 d .
H23A H 0.258300 1.019562 0.909923 0.055 Uiso 1 1 calc GR
H23B H 0.328940 1.031972 0.899895 0.055 Uiso 1 1 calc GR
H23C H 0.328820 0.966080 0.965802 0.055 Uiso 1 1 calc GR
C27 C 0.07826(15) 0.7574(4) 0.56925(12) 0.0413(15) Uani 1 1 d .
C26 C 0.06468(13) 0.7297(4) 0.62517(17) 0.0393(15) Uani 1 1 d G
H26 H 0.019169 0.707615 0.619549 0.047 Uiso 1 1 calc R
C25 C 0.11769(16) 0.7343(4) 0.68932(14) 0.0314(13) Uani 1 1 d G
C24 C 0.18428(14) 0.7666(3) 0.69754(12) 0.0248(11) Uani 1 1 d G
C29 C 0.19786(13) 0.7943(3) 0.64162(16) 0.0245(11) Uani 1 1 d G
C28 C 0.14486(17) 0.7897(4) 0.57747(13) 0.0351(14) Uani 1 1 d G
H28 H 0.154142 0.808583 0.539252 0.042 Uiso 1 1 calc R
C30 C 0.2684(3) 0.8404(5) 0.6473(3) 0.0338(13) Uani 1 1 d .
H30A H 0.299251 0.851161 0.694952 0.051 Uiso 1 1 calc GR
H30B H 0.262696 0.919837 0.623928 0.051 Uiso 1 1 calc GR
H30C H 0.288486 0.779948 0.626839 0.051 Uiso 1 1 calc GR
C31 C 0.0200(3) 0.7467(9) 0.4989(3) 0.074(3) Uani 1 1 d .
H31A H -0.012857 0.682840 0.499068 0.111 Uiso 1 1 calc GR
H31B H 0.039456 0.724139 0.466473 0.111 Uiso 1 1 calc GR
H31C H -0.004077 0.826197 0.485963 0.111 Uiso 1 1 calc GR
C32 C 0.0993(3) 0.7088(6) 0.7490(3) 0.0405(15) Uani 1 1 d .
H32A H 0.087157 0.786599 0.764683 0.061 Uiso 1 1 calc GR
H32B H 0.139040 0.671231 0.785596 0.061 Uiso 1 1 calc GR
H32C H 0.059758 0.652043 0.735200 0.061 Uiso 1 1 calc GR
C33 C 0.40687(14) 0.6149(3) 0.85473(16) 0.0238(11) Uani 1 1 d .
C34 C 0.41314(15) 0.5106(3) 0.89423(16) 0.0275(12) Uani 1 1 d G
C35 C 0.47131(18) 0.4356(3) 0.91239(16) 0.0316(13) Uani 1 1 d G
H35 H 0.475603 0.364343 0.939391 0.038 Uiso 1 1 calc R
C36 C 0.52321(15) 0.4648(3) 0.89106(17) 0.0327(13) Uani 1 1 d G
C37 C 0.51693(15) 0.5691(3) 0.85156(16) 0.0300(12) Uani 1 1 d G
H37 H 0.552395 0.589053 0.836979 0.036 Uiso 1 1 calc R
C38 C 0.45876(17) 0.6441(3) 0.83339(15) 0.0272(11) Uani 1 1 d G
C39 C 0.4559(3) 0.7604(5) 0.7927(3) 0.0315(12) Uani 1 1 d .
H39A H 0.415429 0.756614 0.749572 0.047 Uiso 1 1 calc GR
H39B H 0.498054 0.765945 0.784355 0.047 Uiso 1 1 calc GR
H39C H 0.452490 0.833321 0.817907 0.047 Uiso 1 1 calc GR
C40 C 0.5848(3) 0.3784(6) 0.9075(3) 0.0484(18) Uani 1 1 d .
H40A H 0.584597 0.316687 0.940463 0.073 Uiso 1 1 calc GR
H40B H 0.627752 0.426374 0.926334 0.073 Uiso 1 1 calc GR
H40C H 0.581549 0.336631 0.866325 0.073 Uiso 1 1 calc GR
C41 C 0.3566(3) 0.4749(6) 0.9179(3) 0.0395(15) Uani 1 1 d .
H41A H 0.344307 0.547168 0.938020 0.059 Uiso 1 1 calc GR
H41B H 0.373557 0.408747 0.951461 0.059 Uiso 1 1 calc GR
H41C H 0.315577 0.446058 0.879326 0.059 Uiso 1 1 calc GR

loop_
_atom_site_aniso_label
_atom_site_aniso_U_11
_atom_site_aniso_U_22
_atom_site_aniso_U_33
_atom_site_aniso_U_23
_atom_site_aniso_U_13
_atom_site_aniso_U_12
Sb1 0.0399(2) 0.0564(3) 0.0298(2) -0.0035(2) 0.01577(17) 0.0138(2)
F1 0.063(3) 0.102(4) 0.040(2) 0.009(2) 0.0030(19) 0.025(2)
F2 0.067(3) 0.093(4) 0.100(3) 0.035(3) 0.030(3) -0.025(3)
F3 0.059(2) 0.057(2) 0.0410(19) 0.0087(18) 0.0305(18) 0.0184(19)
F4 0.097(4) 0.057(3) 0.121(4) -0.028(3) -0.007(3) -0.012(3)
F5 0.162(6) 0.242(8) 0.071(3) 0.008(4) 0.078(4) 0.109(5)
F6 0.043(2) 0.093(3) 0.062(2) 0.018(2) 0.0194(19) 0.029(2)
Sb2 0.0298(2) 0.02282(17) 0.03017(19) 0.00363(17) 0.00666(14) 0.00120(16)
F7 0.054(2) 0.059(3) 0.064(2) 0.004(2) 0.0242(19) 0.029(2)
F8 0.079(3) 0.0271(18) 0.0398(19) 0.0077(16) 0.0028(18) -0.0159(18)
F9 0.049(2) 0.034(2) 0.0343(17) 0.0022(15) 0.0076(15) -0.0018(16)
F10 0.0388(19) 0.0246(16) 0.0407(17) 0.0039(14) 0.0190(15) -0.0039(14)
F11 0.058(2) 0.040(2) 0.0312(17) 0.0032(16) 0.0082(16) -0.0061(18)
F12 0.0329(19) 0.064(3) 0.050(2) 0.0176(19) 0.0194(16) 0.0083(18)
Cl1 0.096(2) 0.102(2) 0.216(4) 0.054(2) 0.054(2) 0.0330(18)
Cl2 0.147(3) 0.0826(19) 0.174(3) -0.009(2) 0.092(2) -0.0258(19)
C42 0.052(6) 0.058(6) 0.43(2) -0.096(10) 0.102(10) -0.031(5)
O1 0.0225(18) 0.0229(19) 0.0259(17) -0.0008(15) 0.0109(14) 0.0002(15)
O2 0.038(2) 0.035(2) 0.044(2) -0.007(2) 0.0154(19) 0.0118(19)
O3 0.031(2) 0.041(2) 0.0296(19) -0.0100(18) 0.0079(17) -0.0035(18)
N1 0.022(2) 0.022(2) 0.019(2) -0.0022(18) 0.0075(16) -0.0018(18)
N2 0.022(2) 0.025(2) 0.0168(19) -0.0012(18) 0.0058(16) -0.0017(18)
C1 0.023(3) 0.020(2) 0.018(2) 0.000(2) 0.012(2) 0.001(2)
C2 0.020(3) 0.023(3) 0.024(2) -0.001(2) 0.010(2) 0.001(2)
C3 0.021(3) 0.021(3) 0.025(2) 0.002(2) 0.009(2) -0.001(2)
C4 0.018(2) 0.022(3) 0.023(2) 0.006(2) 0.0063(19) 0.004(2)
C6 0.037(3) 0.027(3) 0.038(3) -0.005(3) 0.021(3) -0.004(3)
C7 0.048(4) 0.038(3) 0.039(3) -0.010(3) 0.024(3) 0.004(3)
C8 0.031(3) 0.046(4) 0.028(3) 0.004(3) 0.016(2) 0.016(3)
C9 0.029(3) 0.053(4) 0.031(3) -0.002(3) 0.015(2) -0.002(3)
C10 0.024(3) 0.038(3) 0.028(3) -0.008(2) 0.011(2) -0.001(2)
C5 0.022(3) 0.024(3) 0.020(2) 0.002(2) 0.010(2) 0.005(2)
C11 0.022(3) 0.025(3) 0.020(2) -0.002(2) 0.011(2) 0.000(2)
C12 0.025(3) 0.022(3) 0.025(3) 0.002(2) 0.012(2) 0.003(2)
C15 0.029(3) 0.025(3) 0.041(3) -0.007(3) 0.006(3) -0.001(2)
C14 0.024(3) 0.030(3) 0.037(3) -0.005(3) 0.013(2) -0.004(2)
C13 0.022(3) 0.025(3) 0.028(3) -0.001(2) 0.011(2) 0.002(2)
C18 0.046(4) 0.042(4) 0.052(4) -0.016(3) 0.031(3) -0.014(3)
C17 0.050(4) 0.050(4) 0.062(4) -0.011(4) 0.036(3) -0.017(3)
C16 0.031(3) 0.031(3) 0.053(4) 0.008(3) 0.014(3) -0.008(3)
C19 0.026(3) 0.029(3) 0.031(3) -0.012(2) 0.014(2) -0.007(2)
C20 0.030(3) 0.026(3) 0.030(3) -0.009(2) 0.016(2) -0.003(2)
C21 0.029(3) 0.027(3) 0.024(3) -0.002(2) 0.010(2) -0.004(2)
C22 0.037(3) 0.043(4) 0.033(3) -0.006(3) 0.022(3) -0.005(3)
C23 0.039(3) 0.037(3) 0.036(3) -0.017(3) 0.018(3) -0.012(3)
C27 0.030(3) 0.055(4) 0.032(3) 0.007(3) 0.004(2) 0.006(3)
C26 0.018(3) 0.058(4) 0.038(3) -0.003(3) 0.007(2) 0.002(3)
C25 0.026(3) 0.035(3) 0.034(3) -0.001(3) 0.013(2) 0.003(2)
C24 0.023(3) 0.026(3) 0.025(3) -0.001(2) 0.009(2) 0.007(2)
C29 0.025(3) 0.017(2) 0.031(3) -0.001(2) 0.011(2) 0.005(2)
C28 0.032(3) 0.048(4) 0.024(3) 0.005(3) 0.010(2) 0.008(3)
C30 0.039(3) 0.036(3) 0.028(3) -0.002(3) 0.017(2) -0.004(3)
C31 0.035(4) 0.130(8) 0.041(4) 0.010(5) 0.000(3) 0.013(4)
C32 0.026(3) 0.056(4) 0.043(3) -0.006(3) 0.016(3) -0.003(3)
C33 0.024(3) 0.025(3) 0.019(2) -0.001(2) 0.005(2) 0.001(2)
C34 0.026(3) 0.030(3) 0.024(3) 0.000(2) 0.008(2) -0.002(2)
C35 0.033(3) 0.031(3) 0.025(3) 0.005(2) 0.006(2) 0.003(2)
C36 0.032(3) 0.033(3) 0.027(3) -0.005(3) 0.006(2) 0.005(3)
C37 0.024(3) 0.040(3) 0.029(3) -0.009(3) 0.013(2) -0.005(2)
C38 0.030(3) 0.030(3) 0.020(2) -0.006(2) 0.008(2) -0.006(2)
C39 0.030(3) 0.032(3) 0.036(3) 0.003(3) 0.016(2) -0.004(2)
C40 0.047(4) 0.053(4) 0.040(3) 0.004(3) 0.012(3) 0.028(3)
C41 0.042(4) 0.041(4) 0.039(3) 0.014(3) 0.020(3) 0.001(3)

loop_
_atom_type_symbol
_atom_type_description
_atom_type_scat_dispersion_real
_atom_type_scat_dispersion_imag
_atom_type_scat_source
C C 0.0033 0.0016 'International Tables Vol C Tables 4.2.6.8 and 6.1.1.4'
H H 0.0000 0.0000 'International Tables Vol C Tables 4.2.6.8 and 6.1.1.4'
Cl Cl 0.1484 0.1585 'International Tables Vol C Tables 4.2.6.8 and 6.1.1.4'
F F 0.0171 0.0103 'International Tables Vol C Tables 4.2.6.8 and 6.1.1.4'
N N 0.0061 0.0033 'International Tables Vol C Tables 4.2.6.8 and 6.1.1.4'
O O 0.0106 0.0060 'International Tables Vol C Tables 4.2.6.8 and 6.1.1.4'
Sb Sb -0.5866 1.5461 'International Tables Vol C Tables 4.2.6.8 and 6.1.1.4'

loop_
_geom_angle_atom_site_label_1
_geom_angle_atom_site_label_2
_geom_angle_atom_site_label_3
_geom_angle
F1 Sb1 F4 89.7(2)
F1 Sb1 F6 178.45(18)
F2 Sb1 F1 89.4(2)
F2 Sb1 F3 88.77(19)
F2 Sb1 F4 176.6(2)
F2 Sb1 F6 91.3(2)
F3 Sb1 F1 89.16(17)
F3 Sb1 F4 88.0(2)
F3 Sb1 F6 89.47(16)
F5 Sb1 F1 90.8(2)
F5 Sb1 F2 92.2(3)
F5 Sb1 F3 179.0(3)
F5 Sb1 F4 91.0(3)
F5 Sb1 F6 90.6(2)
F6 Sb1 F4 89.6(2)
F7 Sb2 F8 89.87(18)
F7 Sb2 F9 90.90(16)
F7 Sb2 F10 90.35(16)
F7 Sb2 F11 89.84(16)
F7 Sb2 F12 179.10(15)
F8 Sb2 F10 177.79(14)
F9 Sb2 F8 89.48(14)
F9 Sb2 F10 88.32(14)
F11 Sb2 F8 92.98(14)
F11 Sb2 F9 177.44(15)
F11 Sb2 F10 89.23(14)
F11 Sb2 F12 89.30(16)
F12 Sb2 F8 90.43(17)
F12 Sb2 F9 89.94(15)
F12 Sb2 F10 89.39(15)
Cl1 C42 H42A 108.9
Cl1 C42 H42B 108.9
Cl2 C42 Cl1 113.3(5)
Cl2 C42 H42A 108.9
Cl2 C42 H42B 108.9
H42A C42 H42B 107.7
C4 O1 C12 124.3(4)
C1 N1 C19 122.6(4)
C1 N1 C24 121.5(4)
C24 N1 C19 115.6(4)
C1 N2 C21 120.9(4)
C1 N2 C33 123.0(4)
C33 N2 C21 116.1(3)
N1 C1 N2 123.1(4)
N1 C1 C2 117.7(4)
N2 C1 C2 119.1(4)
C3 C2 C1 122.9(4)
C11 C2 C1 116.5(4)
C11 C2 C3 120.5(5)
C2 C3 H3 120.3
C4 C3 C2 119.4(5)
C4 C3 H3 120.3
O1 C4 C3 118.3(4)
O1 C4 C5 114.9(4)
C3 C4 C5 126.8(4)
C7 C6 H6 120.0
C7 C6 C5 120.0
C5 C6 H6 120.0
C6 C7 H7 120.0
C8 C7 C6 120.0
C8 C7 H7 120.0
C7 C8 H8 120.0
C7 C8 C9 120.0
C9 C8 H8 120.0
C8 C9 H9 120.0
C8 C9 C10 120.0
C10 C9 H9 120.0
C9 C10 H10 120.0
C5 C10 C9 120.0
C5 C10 H10 120.0
C6 C5 C4 119.8(3)
C10 C5 C4 120.2(3)
C10 C5 C6 120.0
C2 C11 H11 120.2
C12 C11 C2 119.7(5)
C12 C11 H11 120.2
O1 C12 C11 117.6(4)
O1 C12 C13 114.1(4)
C11 C12 C13 128.2(4)
C14 C15 H15 120.0
C14 C15 C16 120.0
C16 C15 H15 120.0
C15 C14 H14 120.0
C13 C14 C15 120.0
C13 C14 H14 120.0
C14 C13 C12 121.3(3)
C14 C13 C18 120.0
C18 C13 C12 118.7(3)
C13 C18 H18 120.0
C17 C18 C13 120.0
C17 C18 H18 120.0
C18 C17 H17 120.0
C18 C17 C16 120.0
C16 C17 H17 120.0
C15 C16 H16 120.0
C17 C16 C15 120.0
C17 C16 H16 120.0
O2 C19 N1 119.6(5)
O2 C19 C20 126.4(5)
N1 C19 C20 113.6(4)
C19 C20 C22 107.0(4)
C19 C20 C23 110.2(5)
C21 C20 C19 112.4(4)
C21 C20 C22 106.3(4)
C21 C20 C23 110.9(4)
C23 C20 C22 110.0(4)
O3 C21 N2 118.0(5)
O3 C21 C20 126.1(5)
N2 C21 C20 115.6(4)
C20 C22 H22A 109.5
C20 C22 H22B 109.5
C20 C22 H22C 109.5
H22A C22 H22B 109.5
H22A C22 H22C 109.5
H22B C22 H22C 109.5
C20 C23 H23A 109.5
C20 C23 H23B 109.5
C20 C23 H23C 109.5
H23A C23 H23B 109.5
H23A C23 H23C 109.5
H23B C23 H23C 109.5
C26 C27 C28 120.0
C26 C27 C31 119.3(4)
C28 C27 C31 120.7(4)
C27 C26 H26 120.0
C27 C26 C25 120.0
C25 C26 H26 120.0
C26 C25 C24 120.0
C26 C25 C32 117.8(3)
C24 C25 C32 122.1(3)
C25 C24 N1 119.6(3)
C29 C24 N1 120.3(3)
C29 C24 C25 120.0
C24 C29 C28 120.0
C24 C29 C30 122.7(3)
C28 C29 C30 117.1(3)
C27 C28 H28 120.0
C29 C28 C27 120.0
C29 C28 H28 120.0
C29 C30 H30A 109.5
C29 C30 H30B 109.5
C29 C30 H30C 109.5
H30A C30 H30B 109.5
H30A C30 H30C 109.5
H30B C30 H30C 109.5
C27 C31 H31A 109.5
C27 C31 H31B 109.5
C27 C31 H31C 109.5
H31A C31 H31B 109.5
H31A C31 H31C 109.5
H31B C31 H31C 109.5
C25 C32 H32A 109.5
C25 C32 H32B 109.5
C25 C32 H32C 109.5
H32A C32 H32B 109.5
H32A C32 H32C 109.5
H32B C32 H32C 109.5
C34 C33 N2 120.3(3)
C34 C33 C38 120.0
C38 C33 N2 119.6(3)
C33 C34 C35 120.0
C33 C34 C41 121.3(3)
C35 C34 C41 118.7(3)
C34 C35 H35 120.0
C36 C35 C34 120.0
C36 C35 H35 120.0
C35 C36 C37 120.0
C35 C36 C40 119.9(3)
C37 C36 C40 120.0(3)
C36 C37 H37 120.0
C38 C37 C36 120.0
C38 C37 H37 120.0
C33 C38 C39 122.1(3)
C37 C38 C33 120.0
C37 C38 C39 117.9(3)
C38 C39 H39A 109.5
C38 C39 H39B 109.5
C38 C39 H39C 109.5
H39A C39 H39B 109.5
H39A C39 H39C 109.5
H39B C39 H39C 109.5
C36 C40 H40A 109.5
C36 C40 H40B 109.5
C36 C40 H40C 109.5
H40A C40 H40B 109.5
H40A C40 H40C 109.5
H40B C40 H40C 109.5
C34 C41 H41A 109.5
C34 C41 H41B 109.5
C34 C41 H41C 109.5
H41A C41 H41B 109.5
H41A C41 H41C 109.5
H41B C41 H41C 109.5

loop_
_geom_bond_atom_site_label_1
_geom_bond_atom_site_label_2
_geom_bond_distance
Sb1 F1 1.862(4)
Sb1 F2 1.852(5)
Sb1 F3 1.859(3)
Sb1 F4 1.866(5)
Sb1 F5 1.833(4)
Sb1 F6 1.862(4)
Sb2 F7 1.862(3)
Sb2 F8 1.871(3)
Sb2 F9 1.868(3)
Sb2 F10 1.897(3)
Sb2 F11 1.865(3)
Sb2 F12 1.867(3)
Cl1 C42 1.848(14)
Cl2 C42 1.611(13)
C42 H42A 0.9900
C42 H42B 0.9900
O1 C4 1.343(6)
O1 C12 1.361(6)
O2 C19 1.171(6)
O3 C21 1.192(6)
N1 C1 1.323(6)
N1 C19 1.473(6)
N1 C24 1.446(4)
N2 C1 1.337(6)
N2 C21 1.467(6)
N2 C33 1.441(5)
C1 C2 1.510(7)
C2 C3 1.381(6)
C2 C11 1.380(7)
C3 H3 0.9500
C3 C4 1.373(7)
C4 C5 1.450(5)
C6 H6 0.9500
C6 C7 1.3900
C6 C5 1.3900
C7 H7 0.9500
C7 C8 1.3900
C8 H8 0.9500
C8 C9 1.3900
C9 H9 0.9500
C9 C10 1.3900
C10 H10 0.9500
C10 C5 1.3900
C11 H11 0.9500
C11 C12 1.375(7)
C12 C13 1.448(6)
C15 H15 0.9500
C15 C14 1.3900
C15 C16 1.3900
C14 H14 0.9500
C14 C13 1.3900
C13 C18 1.3900
C18 H18 0.9500
C18 C17 1.3900
C17 H17 0.9500
C17 C16 1.3900
C16 H16 0.9500
C19 C20 1.515(7)
C20 C21 1.509(7)
C20 C22 1.556(7)
C20 C23 1.533(7)
C22 H22A 0.9800
C22 H22B 0.9800
C22 H22C 0.9800
C23 H23A 0.9800
C23 H23B 0.9800
C23 H23C 0.9800
C27 C26 1.3900
C27 C28 1.3900
C27 C31 1.530(6)
C26 H26 0.9500
C26 C25 1.3900
C25 C24 1.3900
C25 C32 1.524(6)
C24 C29 1.3900
C29 C28 1.3900
C29 C30 1.530(6)
C28 H28 0.9500
C30 H30A 0.9800
C30 H30B 0.9800
C30 H30C 0.9800
C31 H31A 0.9800
C31 H31B 0.9800
C31 H31C 0.9800
C32 H32A 0.9800
C32 H32B 0.9800
C32 H32C 0.9800
C33 C34 1.3900
C33 C38 1.3900
C34 C35 1.3900
C34 C41 1.531(6)
C35 H35 0.9500
C35 C36 1.3900
C36 C37 1.3900
C36 C40 1.522(6)
C37 H37 0.9500
C37 C38 1.3900
C38 C39 1.525(6)
C39 H39A 0.9800
C39 H39B 0.9800
C39 H39C 0.9800
C40 H40A 0.9800
C40 H40B 0.9800
C40 H40C 0.9800
C41 H41A 0.9800
C41 H41B 0.9800
C41 H41C 0.9800
